data_7246218
loop_
_publ_author_name
'Pavan Kumar, V.'
'Lemoine, P.'
'Carnevali, V.'
'Guelou, G.'
'Lebedev, O.I.'
'Boullay, P.'
'Raveau, B.'
'Al Rahal Al Orabi, R.'
'Fornari, M.'
'Prestipino, C.'
'Menut, D.'
'Candolfi, C.'
'Malaman, B.'
'Juraszek, J.'
'Guilmeau, E.'

_publ_section_title
;
 'Ordered sphalerite derivative Cu5Sn2S7: a degenerate semiconductor with
 high carrier mobility in the Cu-Sn-S diagram'
;
_journal_issue 17
_journal_name_full 'Journal of Materials Chemistry A'
_journal_page_first 10812
_journal_page_last 10826
_journal_paper_doi 10.1039/d1ta01615f
_journal_volume 9
_journal_year 2021
_chemical_formula_moiety 'Cu5 S7 Sn2'
_chemical_formula_structural Cu5Sn2S7
_chemical_formula_sum 'Cu5 S7 Sn2'
_chemical_formula_weight 779.605
_space_group_IT_number 5
_space_group_name_Hall 'C 2y'
_space_group_name_H-M_alt 'C 1 2 1'
_symmetry_cell_setting monoclinic
_symmetry_space_group_name_Hall 'C 2y'
_symmetry_space_group_name_H-M 'C 1 2 1'
_cell_angle_alpha 90.0000
_cell_angle_beta 98.163(2)
_cell_angle_gamma 90.0000
_cell_formula_units_Z 2
_cell_length_a 12.0580(4)
_cell_length_b 5.40629(17)
_cell_length_c 8.5026(3)
_cell_measurement_temperature 293(2)
_cell_volume 548.66(3)
_computing_structure_refinement FULLPROF
_diffrn_ambient_temperature 293(2)
_diffrn_radiation_type 'MARS beamline, SOLEIL'
_diffrn_radiation_wavelength 0.72733
_diffrn_source Synchrotron
_pd_meas_2theta_range_inc 0.001998
_pd_meas_2theta_range_max 69.99970
_pd_meas_2theta_range_min 1.01274
_pd_meas_number_of_points 34500
_pd_proc_2theta_range_inc 0.001998
_pd_proc_2theta_range_max 70.0137
_pd_proc_2theta_range_min 1.0267
_pd_proc_ls_prof_R_factor 8.7422
_pd_proc_ls_prof_wR_expected 60.8012
_pd_proc_ls_prof_wR_factor 11.3674
_pd_proc_wavelength 0.727334
_refine_ls_number_parameters 40
_refine_ls_number_reflns 1398
_refine_ls_number_restraints 0
_refine_ls_R_I_factor 3.3425
_cod_data_source_file Cu5Sn2S7_COD.cif
_cod_data_source_block Cu5Sn2S7
_cod_depositor_comments
;
The following automatic conversions were performed:

data item '_symmetry_cell_setting' value 'Monoclinic' was changed to
'monoclinic' in accordance with the built-in table derived from the
CIF Core dictionary named 'cif_core.dic' version 2.4.5 last updated
on 2014-11-21.

Automatic conversion script
Id: cif_fix_values 8738 2021-04-28 16:35:53Z antanas 
;
_cod_original_sg_symbol_H-M 'C 2'
_cod_database_code 7246218
_pd_proc_ls_prof_cr_factor 18.4620
_pd_proc_ls_prof_cwr_factor 18.3186
_pd_proc_ls_prof_cwr_expected 97.9813
_pd_proc_ls_prof_chi2 0.0350
_pd_proc_ls_prof_echi2 0.0355

loop_
_symmetry_equiv_pos_as_xyz
x,y,z
-x,y,-z
x+1/2,y+1/2,z
-x+1/2,y+1/2,-z

loop_
_atom_site_label
_atom_site_fract_x
_atom_site_fract_y
_atom_site_fract_z
_atom_site_U_iso_or_equiv
_atom_site_occupancy
_atom_site_adp_type
_atom_site_type_symbol
Cu1 0.00000 0.771(13) 0.50000 0.006(5) 1.00000 Uiso Cu
Cu2 0.3538(11) 0.258(8) 0.0733(12) 0.012(4) 1.00000 Uiso Cu
Cu3 0.2138(13) 0.268(11) 0.6425(12) 0.011(4) 1.00000 Uiso Cu
Sn4 0.0741(8) 0.276(8) 0.2249(8) 0.0071(11) 1.00000 Uiso Sn
S1 0.00000 0.00000 0.00000 0.013(12) 1.00000 Uiso S
S2 0.146(2) 0.002(12) 0.441(3) 0.001(8) 1.00000 Uiso S
S3 0.422(3) 0.026(9) 0.289(3) 0.006(7) 1.00000 Uiso S
S4 0.222(3) 0.523(8) 0.142(3) 0.002(6) 1.00000 Uiso S
